data_4326023
loop_
_publ_author_name
'Qian Sun'
'Ai-ling Cheng'
'Yan-Qin Wang'
'Yu Ma'
'En-Qing Gao'

_publ_section_title
;
 Magnetic Ordering in Three-Dimensional Metal-Organic Frameworks Based on
 Carboxylate Bridged Square-Grid Layers
;
_journal_name_full 'Inorganic Chemistry'
_journal_page_first 8144
_journal_page_last 8152
_journal_paper_doi 10.1021/ic200592s
_journal_volume 50
_journal_year 2011
_chemical_formula_sum 'C12 H12 Co O6'
_chemical_formula_weight 311.15
_chemical_name_systematic
; 
 ? 
;
_space_group_IT_number 14
_symmetry_cell_setting monoclinic
_symmetry_space_group_name_Hall '-P 2ybc'
_symmetry_space_group_name_H-M 'P 1 21/c 1'
_atom_sites_solution_hydrogens geom
_atom_sites_solution_primary direct
_atom_sites_solution_secondary difmap
_audit_creation_method SHELXL-97
_cell_angle_alpha 90.00
_cell_angle_beta 90.289(7)
_cell_angle_gamma 90.00
_cell_formula_units_Z 2
_cell_length_a 12.903(7)
_cell_length_b 6.371(3)
_cell_length_c 7.329(4)
_cell_measurement_reflns_used 817
_cell_measurement_temperature 293(2)
_cell_measurement_theta_max 24.8
_cell_measurement_theta_min 3.157
_cell_volume 602.5(5)
_computing_cell_refinement 'Bruker SMART'
_computing_data_collection 'Bruker SMART'
_computing_data_reduction 'Bruker SHELXTL'
_computing_molecular_graphics 'Bruker SHELXTL'
_computing_publication_material 'Bruker SHELXTL'
_computing_structure_refinement 'SHELXL-97 (Sheldrick, 1997)'
_computing_structure_solution 'SHELXS-97 (Sheldrick, 1990)'
_diffrn_ambient_temperature 293(2)
_diffrn_measured_fraction_theta_full 0.971
_diffrn_measured_fraction_theta_max 0.971
_diffrn_measurement_device_type 'CCD area detector'
_diffrn_measurement_method 'phi and omega scans'
_diffrn_radiation_monochromator graphite
_diffrn_radiation_source 'fine-focus sealed tube'
_diffrn_radiation_type MoK\a
_diffrn_radiation_wavelength 0.71073
_diffrn_reflns_av_R_equivalents 0.0418
_diffrn_reflns_av_sigmaI/netI 0.0661
_diffrn_reflns_limit_h_max 16
_diffrn_reflns_limit_h_min -16
_diffrn_reflns_limit_k_max 4
_diffrn_reflns_limit_k_min -8
_diffrn_reflns_limit_l_max 9
_diffrn_reflns_limit_l_min -8
_diffrn_reflns_number 2737
_diffrn_reflns_theta_full 27.19
_diffrn_reflns_theta_max 27.19
_diffrn_reflns_theta_min 1.58
_exptl_absorpt_coefficient_mu 1.444
_exptl_absorpt_correction_T_max 0.8458
_exptl_absorpt_correction_T_min 0.8125
_exptl_absorpt_correction_type multi-scan
_exptl_absorpt_process_details 'SADABS (Bruker, 1999)'
_exptl_crystal_colour red
_exptl_crystal_density_diffrn 1.715
_exptl_crystal_description column
_exptl_crystal_F_000 318
_exptl_crystal_size_max 0.15
_exptl_crystal_size_mid 0.12
_exptl_crystal_size_min 0.12
_refine_diff_density_max 1.163
_refine_diff_density_min -0.804
_refine_diff_density_rms 0.152
_refine_ls_extinction_method none
_refine_ls_goodness_of_fit_ref 1.262
_refine_ls_hydrogen_treatment mixed
_refine_ls_matrix_type full
_refine_ls_number_parameters 94
_refine_ls_number_reflns 1304
_refine_ls_number_restraints 3
_refine_ls_restrained_S_all 1.261
_refine_ls_R_factor_all 0.1113
_refine_ls_R_factor_gt 0.0965
_refine_ls_shift/su_max 0.002
_refine_ls_shift/su_mean 0.000
_refine_ls_structure_factor_coef Fsqd
_refine_ls_weighting_details 'calc w=1/[\s^2^(Fo^2^)+(0.0141P)^2^+10.1063P] where P=(Fo^2^+2Fc^2^)/3'
_refine_ls_weighting_scheme calc
_refine_ls_wR_factor_gt 0.2217
_refine_ls_wR_factor_ref 0.2269
_reflns_number_gt 1083
_reflns_number_total 1304
_reflns_threshold_expression >2sigma(I)
_cod_data_source_file ic200592s_si_003.cif
_cod_data_source_block 1
_cod_original_cell_volume 602.4(5)
_cod_original_sg_symbol_H-M 'P 1 21/c 1 '
_cod_database_code 4326023

loop_
_symmetry_equiv_pos_as_xyz
'x, y, z'
'-x, y+1/2, -z+1/2'
'-x, -y, -z'
'x, -y-1/2, z-1/2'

loop_
_atom_site_label
_atom_site_type_symbol
_atom_site_fract_x
_atom_site_fract_y
_atom_site_fract_z
_atom_site_U_iso_or_equiv
_atom_site_adp_type
_atom_site_occupancy
_atom_site_symmetry_multiplicity
_atom_site_calc_flag
_atom_site_refinement_flags
Co1 Co 0.5000 0.0000 0.5000 0.0188(4) Uani 1 2 d S
C1 C 0.3572(6) 0.2443(13) 0.2491(11) 0.0198(17) Uani 1 1 d .
O1 O 0.4122(5) 0.0876(11) 0.2675(9) 0.0349(16) Uani 1 1 d .
C3 C 0.2068(8) 0.0610(18) 0.3741(15) 0.042(3) Uani 1 1 d .
H3A H 0.2494 -0.0563 0.3836 0.051 Uiso 1 1 calc R
C5 C 0.0736(8) -0.1520(17) 0.5209(17) 0.042(3) Uani 1 1 d .
H5A H 0.1228 -0.2580 0.5319 0.051 Uiso 1 1 calc R
C4 C 0.1007(8) 0.0366(17) 0.4370(15) 0.039(2) Uani 1 1 d .
C2 C 0.2491(7) 0.2331(18) 0.3048(15) 0.040(3) Uani 1 1 d .
H2A H 0.2079 0.3519 0.2910 0.048 Uiso 1 1 calc R
O2 O 0.3886(5) 0.4153(10) 0.1830(10) 0.0373(17) Uani 1 1 d .
C6 C 0.0241(9) 0.184(2) 0.4128(16) 0.051(3) Uani 1 1 d .
H6A H 0.0389 0.3071 0.3503 0.062 Uiso 1 1 calc R
O3 O 0.4235(5) -0.2880(9) 0.4902(9) 0.0279(14) Uani 1 1 d D
H32 H 0.418(8) -0.370(11) 0.581(7) 0.042 Uiso 1 1 d D
H31 H 0.421(8) -0.363(12) 0.394(7) 0.042 Uiso 1 1 d D

loop_
_atom_site_aniso_label
_atom_site_aniso_U_11
_atom_site_aniso_U_22
_atom_site_aniso_U_33
_atom_site_aniso_U_23
_atom_site_aniso_U_13
_atom_site_aniso_U_12
Co1 0.0158(7) 0.0172(8) 0.0236(8) -0.0006(7) 0.0031(5) 0.0019(7)
C1 0.015(4) 0.024(4) 0.020(4) 0.002(3) 0.002(3) -0.004(3)
O1 0.041(4) 0.030(3) 0.034(4) 0.007(3) -0.011(3) 0.004(3)
C3 0.039(6) 0.046(7) 0.042(6) 0.006(5) 0.004(5) -0.005(5)
C5 0.025(5) 0.037(6) 0.064(7) 0.011(5) 0.002(5) 0.000(4)
C4 0.032(5) 0.036(6) 0.050(6) 0.006(5) 0.010(4) -0.008(4)
C2 0.024(5) 0.042(6) 0.053(7) 0.000(5) 0.012(5) -0.001(4)
O2 0.047(4) 0.023(3) 0.042(4) 0.007(3) 0.026(3) -0.004(3)
C6 0.062(8) 0.049(7) 0.044(7) 0.014(6) 0.002(6) -0.013(6)
O3 0.040(4) 0.018(3) 0.026(3) 0.000(3) 0.005(3) -0.005(3)

loop_
_atom_type_symbol
_atom_type_description
_atom_type_scat_dispersion_real
_atom_type_scat_dispersion_imag
_atom_type_scat_source
C C 0.0033 0.0016 'International Tables Vol C Tables 4.2.6.8 and 6.1.1.4'
H H 0.0000 0.0000 'International Tables Vol C Tables 4.2.6.8 and 6.1.1.4'
O O 0.0106 0.0060 'International Tables Vol C Tables 4.2.6.8 and 6.1.1.4'
Co Co 0.3494 0.9721 'International Tables Vol C Tables 4.2.6.8 and 6.1.1.4'

loop_
_geom_angle_atom_site_label_1
_geom_angle_atom_site_label_2
_geom_angle_atom_site_label_3
_geom_angle
_geom_angle_site_symmetry_1
_geom_angle_site_symmetry_3
O2 Co1 O2 180.000(1) 4_566 2_645
O2 Co1 O3 85.4(3) 4_566 .
O2 Co1 O3 94.6(3) 2_645 .
O2 Co1 O3 94.6(3) 4_566 3_656
O2 Co1 O3 85.4(3) 2_645 3_656
O3 Co1 O3 180.000(1) . 3_656
O2 Co1 O1 94.8(3) 4_566 .
O2 Co1 O1 85.2(3) 2_645 .
O3 Co1 O1 87.3(3) . .
O3 Co1 O1 92.7(3) 3_656 .
O2 Co1 O1 85.2(3) 4_566 3_656
O2 Co1 O1 94.8(3) 2_645 3_656
O3 Co1 O1 92.7(3) . 3_656
O3 Co1 O1 87.3(3) 3_656 3_656
O1 Co1 O1 180.000(1) . 3_656
O1 C1 O2 123.8(8) . .
O1 C1 C2 118.8(8) . .
O2 C1 C2 117.4(8) . .
C1 O1 Co1 127.4(6) . .
C2 C3 C4 126.8(11) . .
C2 C3 H3A 116.6 . .
C4 C3 H3A 116.6 . .
C6 C5 C4 121.1(10) 3_556 .
C6 C5 H5A 119.4 3_556 .
C4 C5 H5A 119.4 . .
C6 C4 C5 117.6(9) . .
C6 C4 C3 124.3(10) . .
C5 C4 C3 118.0(10) . .
C3 C2 C1 122.9(10) . .
C3 C2 H2A 118.5 . .
C1 C2 H2A 118.5 . .
C1 O2 Co1 135.2(6) . 2_655
C5 C6 C4 121.1(11) 3_556 .
C5 C6 H6A 119.4 3_556 .
C4 C6 H6A 119.4 . .
Co1 O3 H32 124(6) . .
Co1 O3 H31 123(6) . .
H32 O3 H31 108(3) . .

loop_
_geom_bond_atom_site_label_1
_geom_bond_atom_site_label_2
_geom_bond_distance
_geom_bond_site_symmetry_2
Co1 O2 2.044(6) 4_566
Co1 O2 2.044(6) 2_645
Co1 O3 2.085(6) .
Co1 O3 2.085(6) 3_656
Co1 O1 2.116(6) .
Co1 O1 2.116(6) 3_656
C1 O1 1.232(10) .
C1 O2 1.259(10) .
C1 C2 1.457(12) .
C3 C2 1.327(15) .
C3 C4 1.455(14) .
C3 H3A 0.9300 .
C5 C6 1.368(15) 3_556
C5 C4 1.395(14) .
C5 H5A 0.9300 .
C4 C6 1.373(16) .
C2 H2A 0.9300 .
O2 Co1 2.044(6) 2_655
C6 C5 1.368(15) 3_556
C6 H6A 0.9300 .
O3 H32 0.85(2) .
O3 H31 0.85(2) .
